data_7003317
loop_
_publ_author_name
'Lecren, Lollita'
'Roubeau, Olivier'
'Li, Yang-Guang'
'Le Goff, Xavier F.'
'Miyasaka, Hitoshi'
'Richard, Florent'
'Wernsdorfer, Wolfgang'
'Coulon, Claude'
'Cl\'erac, Rodolphe'

_publ_section_title
;
 One-dimensional coordination polymers of antiferromagnetically-coupled
 [Mn4] single-molecule magnets
;
_journal_issue 6
_journal_name_full 'Dalton Transactions'
_journal_page_first 755
_journal_page_last 766
_journal_paper_doi 10.1039/b715528j
_journal_year 2008
_chemical_formula_sum 'C40 H42 Cl2 Mn4 N6 O24'
_chemical_formula_weight 1281.46
_chemical_name_systematic
;
?
;
_space_group_IT_number 2
_symmetry_cell_setting triclinic
_symmetry_space_group_name_Hall '-P 1'
_symmetry_space_group_name_H-M 'P -1'
_atom_sites_solution_hydrogens geom
_atom_sites_solution_primary direct
_atom_sites_solution_secondary difmap
_audit_creation_method SHELXL-97
_cell_angle_alpha 83.94(3)
_cell_angle_beta 81.91(3)
_cell_angle_gamma 79.58(2)
_cell_formula_units_Z 1
_cell_length_a 10.808(2)
_cell_length_b 11.190(3)
_cell_length_c 11.360(2)
_cell_measurement_temperature 150(2)
_cell_volume 1333.3(5)
_computing_cell_refinement 'HKL Scalepack (Otwinowski & Minor 1997)'
_computing_data_collection 'Collect (Bruker AXS BV, 1997-2004)'
_computing_data_reduction 'HKL Denzo and Scalepack (Otwinowski & Minor 1997)'
_computing_structure_refinement 'SHELXL-97 (Sheldrick, 1997)'
_computing_structure_solution 'SHELXS-97 (Sheldrick, 1990)'
_diffrn_ambient_temperature 150(2)
_diffrn_detector_area_resol_mean 9
_diffrn_measured_fraction_theta_full 0.995
_diffrn_measured_fraction_theta_max 0.995
_diffrn_measurement_device_type KappaCCD
_diffrn_measurement_method CCD
_diffrn_radiation_monochromator graphite
_diffrn_radiation_source 'fine-focus sealed tube'
_diffrn_radiation_type MoK\a
_diffrn_radiation_wavelength 0.71073
_diffrn_reflns_av_R_equivalents 0.0215
_diffrn_reflns_av_sigmaI/netI 0.0512
_diffrn_reflns_limit_h_max 13
_diffrn_reflns_limit_h_min -12
_diffrn_reflns_limit_k_max 11
_diffrn_reflns_limit_k_min -13
_diffrn_reflns_limit_l_max 14
_diffrn_reflns_limit_l_min -14
_diffrn_reflns_number 8807
_diffrn_reflns_theta_full 26.37
_diffrn_reflns_theta_max 26.37
_diffrn_reflns_theta_min 3.37
_exptl_absorpt_coefficient_mu 1.112
_exptl_absorpt_correction_T_max 0.70
_exptl_absorpt_correction_T_min 0.66
_exptl_absorpt_correction_type multi-scan
_exptl_absorpt_process_details MULABS
_exptl_crystal_colour red
_exptl_crystal_density_diffrn 1.596
_exptl_crystal_density_method 'not measured'
_exptl_crystal_description block
_exptl_crystal_F_000 650
_exptl_crystal_size_max 0.38
_exptl_crystal_size_mid 0.35
_exptl_crystal_size_min 0.33
_refine_diff_density_max 0.999
_refine_diff_density_min -1.202
_refine_diff_density_rms 0.084
_refine_ls_extinction_coef 0.009(3)
_refine_ls_extinction_expression Fc^*^=kFc[1+0.001xFc^2^\l^3^/sin(2\q)]^-1/4^
_refine_ls_extinction_method SHELXL
_refine_ls_goodness_of_fit_ref 1.044
_refine_ls_hydrogen_treatment constr
_refine_ls_matrix_type full
_refine_ls_number_parameters 380
_refine_ls_number_reflns 5420
_refine_ls_number_restraints 56
_refine_ls_restrained_S_all 1.068
_refine_ls_R_factor_all 0.0915
_refine_ls_R_factor_gt 0.0652
_refine_ls_shift/su_max 0.000
_refine_ls_shift/su_mean 0.000
_refine_ls_structure_factor_coef Fsqd
_refine_ls_weighting_details 'calc w=1/[\s^2^(Fo^2^)+(0.0990P)^2^+1.8669P] where P=(Fo^2^+2Fc^2^)/3'
_refine_ls_weighting_scheme calc
_refine_ls_wR_factor_gt 0.1768
_refine_ls_wR_factor_ref 0.1973
_reflns_number_gt 3900
_reflns_number_total 5420
_reflns_threshold_expression >2sigma(I)
_cod_data_source_file b715528j.txt
_cod_data_source_block bb
_cod_original_sg_symbol_H-M P-1
_cod_original_formula_sum 'C40 H42 Cl2 Mn4 N6 O24 '
_cod_database_code 7003317

loop_
_symmetry_equiv_pos_as_xyz
'x, y, z'
'-x, -y, -z'

loop_
_atom_site_label
_atom_site_type_symbol
_atom_site_fract_x
_atom_site_fract_y
_atom_site_fract_z
_atom_site_U_iso_or_equiv
_atom_site_adp_type
_atom_site_occupancy
_atom_site_symmetry_multiplicity
_atom_site_calc_flag
_atom_site_refinement_flags
_atom_site_disorder_assembly
_atom_site_disorder_group
Mn1 Mn 0.67305(7) 0.11092(7) 0.61534(6) 0.0534(3) Uani 1 1 d . . .
Mn2 Mn 0.40314(6) 0.12702(6) 0.49044(6) 0.0430(2) Uani 1 1 d . . .
OW1 O 0.8060(5) 0.0117(6) 0.7380(4) 0.1124(19) Uani 1 1 d . . .
O1 O 0.5104(3) -0.0040(3) 0.6186(2) 0.0423(7) Uani 1 1 d . . .
O2 O 0.2668(3) 0.0448(3) 0.4961(3) 0.0553(8) Uani 1 1 d . . .
O3 O 0.5386(3) 0.2101(3) 0.4918(3) 0.0491(7) Uani 1 1 d . . .
O11 O 0.8356(4) 0.1958(5) 0.5007(4) 0.0821(12) Uani 1 1 d . . .
O12 O 0.7175(5) 0.2961(4) 0.6411(4) 0.0908(14) Uani 1 1 d . . .
N1 N 0.5367(4) 0.1317(4) 0.7889(3) 0.0585(11) Uani 1 1 d . . .
N2 N 0.2814(4) 0.2196(4) 0.6199(4) 0.0581(10) Uani 1 1 d . . .
N3 N 0.3599(4) 0.2780(4) 0.3546(4) 0.0544(10) Uani 1 1 d . . .
C1 C 0.4480(5) 0.0617(4) 0.8166(4) 0.0507(11) Uani 1 1 d . . .
C2 C 0.3603(6) 0.0732(5) 0.9186(4) 0.0651(14) Uani 1 1 d . . .
H2A H 0.2958 0.0242 0.9344 0.078 Uiso 1 1 calc R . .
C3 C 0.3688(7) 0.1564(6) 0.9955(5) 0.0832(19) Uani 1 1 d . . .
H3A H 0.3104 0.1654 1.0661 0.100 Uiso 1 1 calc R . .
C4 C 0.4618(8) 0.2267(6) 0.9704(5) 0.092(2) Uani 1 1 d . . .
H4A H 0.4697 0.2845 1.0232 0.111 Uiso 1 1 calc R . .
C5 C 0.5430(7) 0.2118(5) 0.8676(5) 0.0816(19) Uani 1 1 d . . .
H5A H 0.6077 0.2606 0.8505 0.098 Uiso 1 1 calc R . .
C6 C 0.4458(5) -0.0329(4) 0.7330(4) 0.0490(10) Uani 1 1 d . . .
H6A H 0.4866 -0.1134 0.7661 0.059 Uiso 1 1 calc R . .
H6B H 0.3568 -0.0380 0.7253 0.059 Uiso 1 1 calc R . .
C7 C 0.1717(5) 0.1761(6) 0.6482(5) 0.0682(15) Uani 1 1 d . . .
C8 C 0.0802(7) 0.2296(8) 0.7342(6) 0.096(2) Uani 1 1 d . . .
H8A H 0.0029 0.1989 0.7549 0.116 Uiso 1 1 calc R . .
C9 C 0.1004(8) 0.3256(9) 0.7891(7) 0.113(3) Uani 1 1 d . . .
H9A H 0.0373 0.3624 0.8474 0.136 Uiso 1 1 calc R . .
C10 C 0.2128(9) 0.3687(7) 0.7595(6) 0.099(2) Uani 1 1 d . . .
H10A H 0.2287 0.4354 0.7970 0.119 Uiso 1 1 calc R . .
C11 C 0.3017(7) 0.3136(5) 0.6748(5) 0.0749(16) Uani 1 1 d . . .
H11A H 0.3799 0.3427 0.6544 0.090 Uiso 1 1 calc R . .
C12 C 0.1594(5) 0.0729(7) 0.5816(5) 0.0755(17) Uani 1 1 d . . .
H12A H 0.1503 0.0004 0.6381 0.091 Uiso 1 1 calc R . .
H12B H 0.0822 0.0942 0.5408 0.091 Uiso 1 1 calc R . .
C13 C 0.4507(5) 0.3465(4) 0.3338(4) 0.0585(12) Uani 1 1 d . . .
C14 C 0.4437(8) 0.4454(5) 0.2495(6) 0.088(2) Uani 1 1 d . . .
H14A H 0.5085 0.4942 0.2362 0.105 Uiso 1 1 calc R . .
C15 C 0.3435(9) 0.4722(6) 0.1859(7) 0.100(3) Uani 1 1 d . . .
H15A H 0.3389 0.5388 0.1266 0.120 Uiso 1 1 calc R . .
C16 C 0.2500(8) 0.4038(6) 0.2070(6) 0.091(2) Uani 1 1 d . . .
H16A H 0.1785 0.4231 0.1643 0.109 Uiso 1 1 calc R . .
C17 C 0.2605(6) 0.3051(5) 0.2922(5) 0.0683(14) Uani 1 1 d . . .
H17A H 0.1962 0.2558 0.3065 0.082 Uiso 1 1 calc R . .
C18 C 0.5581(5) 0.3093(5) 0.4075(5) 0.0634(14) Uani 1 1 d . . .
H18A H 0.6378 0.2865 0.3543 0.076 Uiso 1 1 calc R . .
H18B H 0.5674 0.3795 0.4498 0.076 Uiso 1 1 calc R . .
C21 C 0.8045(6) 0.2905(6) 0.5574(6) 0.0747(17) Uani 1 1 d . . .
C22 C 0.8723(8) 0.3974(8) 0.5184(8) 0.106(3) Uani 1 1 d . . .
H22A H 0.9583 0.3782 0.5410 0.160 Uiso 1 1 calc R . .
H22B H 0.8259 0.4693 0.5572 0.160 Uiso 1 1 calc R . .
H22C H 0.8766 0.4142 0.4316 0.160 Uiso 1 1 calc R . .
Cl1 Cl 0.8195(3) 0.2770(5) 1.0605(3) 0.1900(19) Uani 1 1 d D . .
O21 O 0.9151(14) 0.3312(14) 1.0862(14) 0.159(5) Uani 0.60 1 d PDU A 1
O22 O 0.8157(14) 0.1667(10) 1.1341(11) 0.189(5) Uani 0.70 1 d PDU A 1
O23 O 0.7054(18) 0.363(2) 1.080(2) 0.270(11) Uani 0.60 1 d PDU A 1
O24 O 0.8212(12) 0.2596(14) 0.9390(8) 0.137(4) Uani 0.50 1 d PDU A 1
O21A O 0.6899(12) 0.267(3) 1.097(2) 0.170(8) Uani 0.40 1 d PDU A 2
O22A O 0.812(4) 0.323(3) 1.1781(18) 0.207(13) Uani 0.30 1 d PDU A 2
O23A O 0.850(3) 0.3955(16) 1.017(3) 0.226(12) Uani 0.40 1 d PDU A 2
O24A O 0.9537(9) 0.2315(17) 1.0617(15) 0.153(5) Uani 0.50 1 d PDU A 2
OW2 O 0.9937(5) -0.1760(8) 0.6928(5) 0.137(3) Uani 1 1 d . . .
OW3 O 0.9004(11) 0.0192(12) 0.9429(9) 0.234(5) Uani 1 1 d . . .

loop_
_atom_site_aniso_label
_atom_site_aniso_U_11
_atom_site_aniso_U_22
_atom_site_aniso_U_33
_atom_site_aniso_U_23
_atom_site_aniso_U_13
_atom_site_aniso_U_12
Mn1 0.0573(5) 0.0668(5) 0.0440(4) -0.0076(3) -0.0068(3) -0.0290(4)
Mn2 0.0406(4) 0.0437(4) 0.0436(4) -0.0068(3) 0.0013(3) -0.0071(3)
OW1 0.087(3) 0.180(6) 0.075(3) 0.014(3) -0.036(3) -0.030(3)
O1 0.0451(16) 0.0478(16) 0.0345(15) -0.0085(12) 0.0013(12) -0.0114(13)
O2 0.0377(16) 0.074(2) 0.0558(19) -0.0102(16) 0.0001(14) -0.0139(15)
O3 0.0555(18) 0.0447(16) 0.0486(18) -0.0031(13) -0.0033(14) -0.0153(14)
O11 0.073(3) 0.106(3) 0.076(3) -0.005(2) -0.003(2) -0.046(2)
O12 0.123(4) 0.094(3) 0.071(3) -0.018(2) 0.004(3) -0.067(3)
N1 0.085(3) 0.055(2) 0.041(2) -0.0111(17) -0.004(2) -0.026(2)
N2 0.054(2) 0.059(2) 0.053(2) -0.0059(19) 0.0025(19) 0.0065(19)
N3 0.058(2) 0.050(2) 0.052(2) -0.0066(17) -0.0042(19) -0.0019(18)
C1 0.065(3) 0.049(2) 0.036(2) -0.0044(18) -0.003(2) -0.007(2)
C2 0.077(4) 0.069(3) 0.046(3) -0.011(2) 0.007(3) -0.011(3)
C3 0.125(6) 0.077(4) 0.044(3) -0.020(3) 0.012(3) -0.015(4)
C4 0.159(7) 0.075(4) 0.050(3) -0.025(3) -0.008(4) -0.028(4)
C5 0.134(6) 0.070(4) 0.053(3) -0.019(3) -0.007(3) -0.044(4)
C6 0.055(3) 0.050(2) 0.042(2) -0.0056(19) 0.005(2) -0.017(2)
C7 0.047(3) 0.095(4) 0.051(3) -0.001(3) 0.004(2) 0.007(3)
C8 0.065(4) 0.133(6) 0.075(4) -0.017(4) 0.022(3) 0.008(4)
C9 0.099(6) 0.139(7) 0.075(5) -0.018(5) 0.026(4) 0.032(5)
C10 0.134(7) 0.078(4) 0.069(4) -0.023(3) 0.004(4) 0.019(4)
C11 0.093(4) 0.059(3) 0.064(3) -0.012(3) 0.003(3) 0.007(3)
C12 0.042(3) 0.124(5) 0.060(3) -0.014(3) 0.005(2) -0.018(3)
C13 0.081(4) 0.042(2) 0.052(3) -0.005(2) -0.003(3) -0.011(2)
C14 0.144(6) 0.049(3) 0.081(4) 0.009(3) -0.038(4) -0.032(4)
C15 0.173(8) 0.047(3) 0.090(5) 0.007(3) -0.058(5) -0.018(4)
C16 0.128(6) 0.066(4) 0.081(4) -0.014(3) -0.047(4) 0.012(4)
C17 0.073(4) 0.064(3) 0.065(3) -0.018(3) -0.008(3) 0.002(3)
C18 0.077(4) 0.055(3) 0.062(3) 0.007(2) -0.009(3) -0.028(3)
C21 0.089(4) 0.086(4) 0.065(4) 0.003(3) -0.028(3) -0.050(4)
C22 0.116(6) 0.111(6) 0.109(6) 0.015(5) -0.024(5) -0.073(5)
Cl1 0.0952(17) 0.290(5) 0.139(2) 0.111(3) -0.0049(17) 0.006(2)
O21 0.174(9) 0.129(7) 0.166(9) 0.002(7) 0.019(7) -0.041(7)
O22 0.224(9) 0.190(8) 0.169(8) 0.024(7) -0.058(7) -0.075(7)
O23 0.249(13) 0.284(14) 0.268(13) 0.000(10) -0.046(9) -0.026(10)
O24 0.106(7) 0.192(9) 0.097(7) 0.031(7) -0.004(6) -0.011(7)
O21A 0.156(11) 0.173(11) 0.178(11) -0.032(9) 0.007(9) -0.033(9)
O22A 0.206(16) 0.201(15) 0.200(15) 0.018(10) -0.018(10) -0.019(10)
O23A 0.214(14) 0.243(15) 0.211(14) -0.002(10) -0.021(10) -0.028(10)
O24A 0.146(9) 0.157(9) 0.146(9) -0.018(8) -0.014(7) 0.002(7)
OW2 0.062(3) 0.261(8) 0.083(3) 0.022(4) -0.011(3) -0.033(4)
OW3 0.221(10) 0.329(15) 0.174(9) -0.019(10) -0.025(8) -0.102(11)

loop_
_atom_type_symbol
_atom_type_description
_atom_type_scat_dispersion_real
_atom_type_scat_dispersion_imag
_atom_type_scat_source
C C 0.0033 0.0016 'International Tables Vol C Tables 4.2.6.8 and 6.1.1.4'
H H 0.0000 0.0000 'International Tables Vol C Tables 4.2.6.8 and 6.1.1.4'
N N 0.0061 0.0033 'International Tables Vol C Tables 4.2.6.8 and 6.1.1.4'
O O 0.0106 0.0060 'International Tables Vol C Tables 4.2.6.8 and 6.1.1.4'
Cl Cl 0.1484 0.1585 'International Tables Vol C Tables 4.2.6.8 and 6.1.1.4'
Mn Mn 0.3368 0.7283 'International Tables Vol C Tables 4.2.6.8 and 6.1.1.4'

loop_
_geom_angle_atom_site_label_1
_geom_angle_atom_site_label_2
_geom_angle_atom_site_label_3
_geom_angle
_geom_angle_site_symmetry_1
_geom_angle_site_symmetry_3
_geom_angle_publ_flag
O2 Mn1 OW1 86.66(19) 2_656 . ?
O2 Mn1 O3 93.20(12) 2_656 . ?
OW1 Mn1 O3 179.74(18) . . ?
O2 Mn1 O12 142.34(15) 2_656 . ?
OW1 Mn1 O12 93.8(2) . . ?
O3 Mn1 O12 86.41(16) . . ?
O2 Mn1 N1 130.84(13) 2_656 . ?
OW1 Mn1 N1 82.74(19) . . ?
O3 Mn1 N1 97.18(14) . . ?
O12 Mn1 N1 86.37(16) . . ?
O2 Mn1 O11 85.81(15) 2_656 . ?
OW1 Mn1 O11 90.85(18) . . ?
O3 Mn1 O11 89.35(14) . . ?
O12 Mn1 O11 56.53(17) . . ?
N1 Mn1 O11 141.93(16) . . ?
O2 Mn1 O1 68.16(11) 2_656 . ?
OW1 Mn1 O1 107.44(17) . . ?
O3 Mn1 O1 72.31(11) . . ?
O12 Mn1 O1 145.03(16) . . ?
N1 Mn1 O1 69.71(12) . . ?
O11 Mn1 O1 146.60(13) . . ?
O2 Mn2 O3 177.55(14) . . ?
O2 Mn2 O1 83.77(13) . 2_656 ?
O3 Mn2 O1 98.04(13) . 2_656 ?
O2 Mn2 N2 81.46(17) . . ?
O3 Mn2 N2 96.56(16) . . ?
O1 Mn2 N2 164.06(16) 2_656 . ?
O2 Mn2 N3 102.13(16) . . ?
O3 Mn2 N3 79.30(15) . . ?
O1 Mn2 N3 97.54(14) 2_656 . ?
N2 Mn2 N3 91.42(16) . . ?
O2 Mn2 O1 97.05(13) . . ?
O3 Mn2 O1 81.68(12) . . ?
O1 Mn2 O1 80.46(12) 2_656 . ?
N2 Mn2 O1 95.39(14) . . ?
N3 Mn2 O1 160.41(14) . . ?
O2 Mn2 Mn2 91.10(11) . 2_656 ?
O3 Mn2 Mn2 89.13(10) . 2_656 ?
O1 Mn2 Mn2 43.37(9) 2_656 2_656 ?
N2 Mn2 Mn2 130.80(12) . 2_656 ?
N3 Mn2 Mn2 137.41(11) . 2_656 ?
O1 Mn2 Mn2 37.09(7) . 2_656 ?
C6 O1 Mn2 123.7(3) . 2_656 ?
C6 O1 Mn2 118.0(3) . . ?
Mn2 O1 Mn2 99.54(12) 2_656 . ?
C6 O1 Mn1 115.8(2) . . ?
Mn2 O1 Mn1 99.65(12) 2_656 . ?
Mn2 O1 Mn1 95.01(11) . . ?
C12 O2 Mn2 119.3(3) . . ?
C12 O2 Mn1 131.0(3) . 2_656 ?
Mn2 O2 Mn1 108.38(15) . 2_656 ?
C18 O3 Mn2 121.0(3) . . ?
C18 O3 Mn1 127.0(3) . . ?
Mn2 O3 Mn1 110.99(14) . . ?
C21 O11 Mn1 89.9(4) . . ?
C21 O12 Mn1 93.1(4) . . ?
C1 N1 C5 117.0(5) . . ?
C1 N1 Mn1 120.2(3) . . ?
C5 N1 Mn1 122.8(4) . . ?
C11 N2 C7 120.1(5) . . ?
C11 N2 Mn2 127.1(4) . . ?
C7 N2 Mn2 112.8(4) . . ?
C13 N3 C17 119.4(5) . . ?
C13 N3 Mn2 111.5(3) . . ?
C17 N3 Mn2 129.1(4) . . ?
N1 C1 C2 122.5(4) . . ?
N1 C1 C6 117.1(4) . . ?
C2 C1 C6 120.4(4) . . ?
C3 C2 C1 118.8(6) . . ?
C3 C2 H2A 120.6 . . ?
C1 C2 H2A 120.6 . . ?
C2 C3 C4 119.5(6) . . ?
C2 C3 H3A 120.2 . . ?
C4 C3 H3A 120.2 . . ?
C5 C4 C3 118.4(5) . . ?
C5 C4 H4A 120.8 . . ?
C3 C4 H4A 120.8 . . ?
N1 C5 C4 123.7(6) . . ?
N1 C5 H5A 118.1 . . ?
C4 C5 H5A 118.1 . . ?
O1 C6 C1 111.0(3) . . ?
O1 C6 H6A 109.4 . . ?
C1 C6 H6A 109.4 . . ?
O1 C6 H6B 109.4 . . ?
C1 C6 H6B 109.4 . . ?
H6A C6 H6B 108.0 . . ?
N2 C7 C8 119.4(7) . . ?
N2 C7 C12 115.4(5) . . ?
C8 C7 C12 125.3(6) . . ?
C9 C8 C7 120.6(7) . . ?
C9 C8 H8A 119.7 . . ?
C7 C8 H8A 119.7 . . ?
C8 C9 C10 119.4(7) . . ?
C8 C9 H9A 120.3 . . ?
C10 C9 H9A 120.3 . . ?
C11 C10 C9 118.7(8) . . ?
C11 C10 H10A 120.6 . . ?
C9 C10 H10A 120.6 . . ?
N2 C11 C10 121.9(7) . . ?
N2 C11 H11A 119.1 . . ?
C10 C11 H11A 119.1 . . ?
O2 C12 C7 110.9(5) . . ?
O2 C12 H12A 109.5 . . ?
C7 C12 H12A 109.5 . . ?
O2 C12 H12B 109.5 . . ?
C7 C12 H12B 109.5 . . ?
H12A C12 H12B 108.1 . . ?
N3 C13 C14 121.1(6) . . ?
N3 C13 C18 115.7(4) . . ?
C14 C13 C18 123.3(5) . . ?
C15 C14 C13 119.5(6) . . ?
C15 C14 H14A 120.3 . . ?
C13 C14 H14A 120.3 . . ?
C16 C15 C14 120.0(6) . . ?
C16 C15 H15A 120.0 . . ?
C14 C15 H15A 120.0 . . ?
C15 C16 C17 118.9(6) . . ?
C15 C16 H16A 120.6 . . ?
C17 C16 H16A 120.6 . . ?
N3 C17 C16 121.2(6) . . ?
N3 C17 H17A 119.4 . . ?
C16 C17 H17A 119.4 . . ?
O3 C18 C13 112.0(4) . . ?
O3 C18 H18A 109.2 . . ?
C13 C18 H18A 109.2 . . ?
O3 C18 H18B 109.2 . . ?
C13 C18 H18B 109.2 . . ?
H18A C18 H18B 107.9 . . ?
O12 C21 O11 120.3(5) . . ?
O12 C21 C22 120.8(7) . . ?
O11 C21 C22 118.9(7) . . ?
C21 C22 H22A 109.5 . . ?
C21 C22 H22B 109.5 . . ?
H22A C22 H22B 109.5 . . ?
C21 C22 H22C 109.5 . . ?
H22A C22 H22C 109.5 . . ?
H22B C22 H22C 109.5 . . ?
O21 Cl1 O24 115.5(9) . . ?
O21 Cl1 O22 109.5(9) . . ?
O24 Cl1 O22 111.8(9) . . ?
O21 Cl1 O21A 142.5(13) . . ?
O24 Cl1 O21A 96.9(12) . . ?
O22 Cl1 O21A 71.9(12) . . ?
O21 Cl1 O23 106.5(15) . . ?
O24 Cl1 O23 100.7(12) . . ?
O22 Cl1 O23 112.5(14) . . ?
O21A Cl1 O23 46.0(12) . . ?
O21 Cl1 O23A 51.3(13) . . ?
O24 Cl1 O23A 85.1(14) . . ?
O22 Cl1 O23A 159.8(15) . . ?
O21A Cl1 O23A 118.5(17) . . ?
O23 Cl1 O23A 73.0(16) . . ?
O21 Cl1 O24A 48.8(8) . . ?
O24 Cl1 O24A 94.3(9) . . ?
O22 Cl1 O24A 79.2(9) . . ?
O21A Cl1 O24A 151.1(14) . . ?
O23 Cl1 O24A 155.2(15) . . ?
O23A Cl1 O24A 88.9(15) . . ?
O21 Cl1 O22A 60.3(16) . . ?
O24 Cl1 O22A 167.6(16) . . ?
O22 Cl1 O22A 80.2(15) . . ?
O21A Cl1 O22A 83.9(18) . . ?
O23 Cl1 O22A 71.1(17) . . ?
O23A Cl1 O22A 84(2) . . ?
O24A Cl1 O22A 90.6(16) . . ?

loop_
_geom_bond_atom_site_label_1
_geom_bond_atom_site_label_2
_geom_bond_distance
_geom_bond_site_symmetry_2
_geom_bond_publ_flag
Mn1 O2 2.210(4) 2_656 ?
Mn1 OW1 2.214(5) . ?
Mn1 O3 2.230(3) . ?
Mn1 O12 2.267(4) . ?
Mn1 N1 2.295(4) . ?
Mn1 O11 2.320(4) . ?
Mn1 O1 2.352(3) . ?
Mn2 O2 1.864(3) . ?
Mn2 O3 1.874(3) . ?
Mn2 O1 1.968(3) 2_656 ?
Mn2 N2 2.061(4) . ?
Mn2 N3 2.196(4) . ?
Mn2 O1 2.241(3) . ?
Mn2 Mn2 3.2181(17) 2_656 ?
O1 C6 1.421(5) . ?
O1 Mn2 1.968(3) 2_656 ?
O2 C12 1.416(6) . ?
O2 Mn1 2.210(4) 2_656 ?
O3 C18 1.414(6) . ?
O11 C21 1.267(8) . ?
O12 C21 1.238(8) . ?
N1 C1 1.330(6) . ?
N1 C5 1.348(6) . ?
N2 C11 1.343(7) . ?
N2 C7 1.347(7) . ?
N3 C13 1.332(7) . ?
N3 C17 1.342(7) . ?
C1 C2 1.391(7) . ?
C1 C6 1.499(6) . ?
C2 C3 1.366(8) . ?
C2 H2A 0.9500 . ?
C3 C4 1.367(10) . ?
C3 H3A 0.9500 . ?
C4 C5 1.364(9) . ?
C4 H4A 0.9500 . ?
C5 H5A 0.9500 . ?
C6 H6A 0.9900 . ?
C6 H6B 0.9900 . ?
C7 C8 1.388(8) . ?
C7 C12 1.481(9) . ?
C8 C9 1.363(12) . ?
C8 H8A 0.9500 . ?
C9 C10 1.372(12) . ?
C9 H9A 0.9500 . ?
C10 C11 1.372(9) . ?
C10 H10A 0.9500 . ?
C11 H11A 0.9500 . ?
C12 H12A 0.9900 . ?
C12 H12B 0.9900 . ?
C13 C14 1.383(8) . ?
C13 C18 1.499(8) . ?
C14 C15 1.357(10) . ?
C14 H14A 0.9500 . ?
C15 C16 1.355(11) . ?
C15 H15A 0.9500 . ?
C16 C17 1.389(9) . ?
C16 H16A 0.9500 . ?
C17 H17A 0.9500 . ?
C18 H18A 0.9900 . ?
C18 H18B 0.9900 . ?
C21 C22 1.509(8) . ?
C22 H22A 0.9800 . ?
C22 H22B 0.9800 . ?
C22 H22C 0.9800 . ?
Cl1 O21 1.367(9) . ?
Cl1 O24 1.412(8) . ?
Cl1 O22 1.419(8) . ?
Cl1 O21A 1.426(10) . ?
Cl1 O23 1.427(10) . ?
Cl1 O23A 1.443(10) . ?
Cl1 O24A 1.449(9) . ?
Cl1 O22A 1.468(10) . ?

loop_
_geom_torsion_atom_site_label_1
_geom_torsion_atom_site_label_2
_geom_torsion_atom_site_label_3
_geom_torsion_atom_site_label_4
_geom_torsion
_geom_torsion_site_symmetry_1
_geom_torsion_site_symmetry_2
_geom_torsion_site_symmetry_3
_geom_torsion_site_symmetry_4
_geom_torsion_publ_flag
O2 Mn2 O1 C6 -54.1(3) . . . . ?
O3 Mn2 O1 C6 123.7(3) . . . . ?
O1 Mn2 O1 C6 -136.6(3) 2_656 . . . ?
N2 Mn2 O1 C6 27.9(3) . . . . ?
N3 Mn2 O1 C6 137.7(4) . . . . ?
Mn2 Mn2 O1 C6 -136.6(3) 2_656 . . . ?
O2 Mn2 O1 Mn2 82.44(14) . . . 2_656 ?
O3 Mn2 O1 Mn2 -99.67(14) . . . 2_656 ?
O1 Mn2 O1 Mn2 0.0 2_656 . . 2_656 ?
N2 Mn2 O1 Mn2 164.47(16) . . . 2_656 ?
N3 Mn2 O1 Mn2 -85.7(4) . . . 2_656 ?
O2 Mn2 O1 Mn1 -176.88(12) . . . . ?
O3 Mn2 O1 Mn1 1.01(11) . . . . ?
O1 Mn2 O1 Mn1 100.68(13) 2_656 . . . ?
N2 Mn2 O1 Mn1 -94.85(15) . . . . ?
N3 Mn2 O1 Mn1 15.0(4) . . . . ?
Mn2 Mn2 O1 Mn1 100.68(13) 2_656 . . . ?
O2 Mn1 O1 C6 133.7(3) 2_656 . . . ?
OW1 Mn1 O1 C6 54.8(3) . . . . ?
O3 Mn1 O1 C6 -125.3(3) . . . . ?
O12 Mn1 O1 C6 -70.1(4) . . . . ?
N1 Mn1 O1 C6 -20.3(3) . . . . ?
O11 Mn1 O1 C6 175.1(3) . . . . ?
O2 Mn1 O1 Mn2 -1.31(12) 2_656 . . 2_656 ?
OW1 Mn1 O1 Mn2 -80.3(2) . . . 2_656 ?
O3 Mn1 O1 Mn2 99.70(14) . . . 2_656 ?
O12 Mn1 O1 Mn2 154.9(2) . . . 2_656 ?
N1 Mn1 O1 Mn2 -155.36(17) . . . 2_656 ?
O11 Mn1 O1 Mn2 40.1(3) . . . 2_656 ?
O2 Mn1 O1 Mn2 -101.89(13) 2_656 . . . ?
OW1 Mn1 O1 Mn2 179.15(17) . . . . ?
O3 Mn1 O1 Mn2 -0.88(10) . . . . ?
O12 Mn1 O1 Mn2 54.3(3) . . . . ?
N1 Mn1 O1 Mn2 104.06(15) . . . . ?
O11 Mn1 O1 Mn2 -60.5(3) . . . . ?
O1 Mn2 O2 C12 169.7(4) 2_656 . . . ?
N2 Mn2 O2 C12 -4.2(4) . . . . ?
N3 Mn2 O2 C12 -93.9(4) . . . . ?
O1 Mn2 O2 C12 90.2(4) . . . . ?
Mn2 Mn2 O2 C12 126.9(4) 2_656 . . . ?
O1 Mn2 O2 Mn1 1.61(14) 2_656 . . 2_656 ?
N2 Mn2 O2 Mn1 -172.36(19) . . . 2_656 ?
N3 Mn2 O2 Mn1 98.01(17) . . . 2_656 ?
O1 Mn2 O2 Mn1 -77.94(16) . . . 2_656 ?
Mn2 Mn2 O2 Mn1 -41.22(14) 2_656 . . 2_656 ?
O1 Mn2 O3 C18 89.5(4) 2_656 . . . ?
N2 Mn2 O3 C18 -97.0(4) . . . . ?
N3 Mn2 O3 C18 -6.7(4) . . . . ?
O1 Mn2 O3 C18 168.5(4) . . . . ?
Mn2 Mn2 O3 C18 132.0(4) 2_656 . . . ?
O1 Mn2 O3 Mn1 -80.19(16) 2_656 . . . ?
N2 Mn2 O3 Mn1 93.38(17) . . . . ?
N3 Mn2 O3 Mn1 -176.41(17) . . . . ?
O1 Mn2 O3 Mn1 -1.14(13) . . . . ?
Mn2 Mn2 O3 Mn1 -37.62(13) 2_656 . . . ?
O2 Mn1 O3 C18 -101.9(4) 2_656 . . . ?
O12 Mn1 O3 C18 40.4(4) . . . . ?
N1 Mn1 O3 C18 126.2(4) . . . . ?
O11 Mn1 O3 C18 -16.1(4) . . . . ?
O1 Mn1 O3 C18 -167.8(4) . . . . ?
O2 Mn1 O3 Mn2 66.99(16) 2_656 . . . ?
O12 Mn1 O3 Mn2 -150.74(19) . . . . ?
N1 Mn1 O3 Mn2 -64.86(17) . . . . ?
O11 Mn1 O3 Mn2 152.76(18) . . . . ?
O1 Mn1 O3 Mn2 1.13(13) . . . . ?
O2 Mn1 O11 C21 177.8(4) 2_656 . . . ?
OW1 Mn1 O11 C21 -95.6(4) . . . . ?
O3 Mn1 O11 C21 84.6(4) . . . . ?
O12 Mn1 O11 C21 -1.6(3) . . . . ?
N1 Mn1 O11 C21 -16.3(5) . . . . ?
O1 Mn1 O11 C21 139.9(3) . . . . ?
O2 Mn1 O12 C21 0.6(5) 2_656 . . . ?
OW1 Mn1 O12 C21 90.1(4) . . . . ?
O3 Mn1 O12 C21 -90.0(4) . . . . ?
N1 Mn1 O12 C21 172.6(4) . . . . ?
O11 Mn1 O12 C21 1.6(4) . . . . ?
O1 Mn1 O12 C21 -141.6(4) . . . . ?
O2 Mn1 N1 C1 -23.3(5) 2_656 . . . ?
OW1 Mn1 N1 C1 -102.5(4) . . . . ?
O3 Mn1 N1 C1 77.3(4) . . . . ?
O12 Mn1 N1 C1 163.2(4) . . . . ?
O11 Mn1 N1 C1 175.5(3) . . . . ?
O1 Mn1 N1 C1 9.2(4) . . . . ?
O2 Mn1 N1 C5 155.6(4) 2_656 . . . ?
OW1 Mn1 N1 C5 76.4(5) . . . . ?
O3 Mn1 N1 C5 -103.9(5) . . . . ?
O12 Mn1 N1 C5 -18.0(5) . . . . ?
O11 Mn1 N1 C5 -5.7(6) . . . . ?
O1 Mn1 N1 C5 -172.0(5) . . . . ?
O2 Mn2 N2 C11 -177.6(5) . . . . ?
O3 Mn2 N2 C11 3.8(5) . . . . ?
O1 Mn2 N2 C11 160.0(5) 2_656 . . . ?
N3 Mn2 N2 C11 -75.6(5) . . . . ?
O1 Mn2 N2 C11 86.0(4) . . . . ?
Mn2 Mn2 N2 C11 98.3(4) 2_656 . . . ?
O2 Mn2 N2 C7 2.5(4) . . . . ?
O3 Mn2 N2 C7 -176.1(4) . . . . ?
O1 Mn2 N2 C7 -19.9(8) 2_656 . . . ?
N3 Mn2 N2 C7 104.5(4) . . . . ?
O1 Mn2 N2 C7 -93.9(4) . . . . ?
Mn2 Mn2 N2 C7 -81.6(4) 2_656 . . . ?
O2 Mn2 N3 C13 -177.6(3) . . . . ?
O3 Mn2 N3 C13 4.4(3) . . . . ?
O1 Mn2 N3 C13 -92.4(3) 2_656 . . . ?
N2 Mn2 N3 C13 100.8(3) . . . . ?
O1 Mn2 N3 C13 -9.7(6) . . . . ?
Mn2 Mn2 N3 C13 -72.4(4) 2_656 . . . ?
O2 Mn2 N3 C17 0.5(4) . . . . ?
O3 Mn2 N3 C17 -177.5(4) . . . . ?
O1 Mn2 N3 C17 85.7(4) 2_656 . . . ?
N2 Mn2 N3 C17 -81.1(4) . . . . ?
O1 Mn2 N3 C17 168.4(4) . . . . ?
Mn2 Mn2 N3 C17 105.7(4) 2_656 . . . ?
C5 N1 C1 C2 3.2(8) . . . . ?
Mn1 N1 C1 C2 -177.8(4) . . . . ?
C5 N1 C1 C6 -176.3(5) . . . . ?
Mn1 N1 C1 C6 2.6(6) . . . . ?
N1 C1 C2 C3 -2.6(9) . . . . ?
C6 C1 C2 C3 177.0(5) . . . . ?
C1 C2 C3 C4 0.5(10) . . . . ?
C2 C3 C4 C5 0.6(11) . . . . ?
C1 N1 C5 C4 -2.1(10) . . . . ?
Mn1 N1 C5 C4 179.0(6) . . . . ?
C3 C4 C5 N1 0.2(11) . . . . ?
Mn2 O1 C6 C1 151.1(3) 2_656 . . . ?
Mn2 O1 C6 C1 -83.5(4) . . . . ?
Mn1 O1 C6 C1 28.0(5) . . . . ?
N1 C1 C6 O1 -20.3(6) . . . . ?
C2 C1 C6 O1 160.1(4) . . . . ?
C11 N2 C7 C8 0.1(8) . . . . ?
Mn2 N2 C7 C8 -180.0(5) . . . . ?
C11 N2 C7 C12 179.7(5) . . . . ?
Mn2 N2 C7 C12 -0.4(6) . . . . ?
N2 C7 C8 C9 0.4(10) . . . . ?
C12 C7 C8 C9 -179.1(7) . . . . ?
C7 C8 C9 C10 -0.6(12) . . . . ?
C8 C9 C10 C11 0.2(12) . . . . ?
C7 N2 C11 C10 -0.6(9) . . . . ?
Mn2 N2 C11 C10 179.6(5) . . . . ?
C9 C10 C11 N2 0.4(10) . . . . ?
Mn2 O2 C12 C7 5.0(7) . . . . ?
Mn1 O2 C12 C7 170.1(3) 2_656 . . . ?
N2 C7 C12 O2 -2.7(7) . . . . ?
C8 C7 C12 O2 176.8(6) . . . . ?
C17 N3 C13 C14 0.4(8) . . . . ?
Mn2 N3 C13 C14 178.7(5) . . . . ?
C17 N3 C13 C18 -179.9(5) . . . . ?
Mn2 N3 C13 C18 -1.5(5) . . . . ?
N3 C13 C14 C15 -0.8(10) . . . . ?
C18 C13 C14 C15 179.5(6) . . . . ?
C13 C14 C15 C16 1.4(11) . . . . ?
C14 C15 C16 C17 -1.5(11) . . . . ?
C13 N3 C17 C16 -0.5(8) . . . . ?
Mn2 N3 C17 C16 -178.6(4) . . . . ?
C15 C16 C17 N3 1.1(10) . . . . ?
Mn2 O3 C18 C13 7.8(6) . . . . ?
Mn1 O3 C18 C13 175.7(3) . . . . ?
N3 C13 C18 O3 -3.3(7) . . . . ?
C14 C13 C18 O3 176.4(5) . . . . ?
Mn1 O12 C21 O11 -2.8(6) . . . . ?
Mn1 O12 C21 C22 175.0(5) . . . . ?
Mn1 O11 C21 O12 2.8(6) . . . . ?
Mn1 O11 C21 C22 -175.2(5) . . . . ?
